data_2201079
loop_
_publ_author_name
'Theivanayagam C. Deivaraj'
'Jagadese J. Vittal'

_publ_section_title
;
 [Bis(diphenylphosphino)ethane-<i>P,P</i>')][bis(diphenylphosphino)ethane
 sulfide-<i>P</i>)](thiobenzoato-<i>S</i>)copper(I)
;
_journal_issue 5
_journal_name_full 'Acta Crystallographica Section E'
_journal_page_first m181
_journal_page_last m182
_journal_paper_doi 10.1107/S1600536802005810
_journal_volume 58
_journal_year 2002
_chemical_formula_iupac '[Cu (C7 H5 O1 S1) (C26 H24 P2 S1) (C26 H24 P2)]'
_chemical_formula_moiety 'C59 H53 Cu O P4 S2'
_chemical_formula_sum 'C59 H53 Cu O P4 S2'
_chemical_formula_weight 1029.55
_chemical_name_systematic
;
 ?
;
_space_group_IT_number 15
_symmetry_cell_setting monoclinic
_symmetry_space_group_name_Hall '-C 2yc'
_symmetry_space_group_name_H-M 'C 1 2/c 1'
_atom_sites_solution_hydrogens geom
_atom_sites_solution_primary direct
_atom_sites_solution_secondary difmap
_audit_creation_method SHELXL-97
_cell_angle_alpha 90.00
_cell_angle_beta 96.4860(10)
_cell_angle_gamma 90.00
_cell_formula_units_Z 8
_cell_length_a 36.7805(2)
_cell_length_b 15.5630(2)
_cell_length_c 18.6053(2)
_cell_measurement_reflns_used 8184
_cell_measurement_temperature 293(2)
_cell_measurement_theta_max 25.0
_cell_measurement_theta_min 2.05
_cell_volume 10581.79(19)
_computing_cell_refinement 'SAINT (Bruker, 2000)'
_computing_data_collection 'SMART (Bruker, 2000)'
_computing_data_reduction SAINT
_computing_molecular_graphics SHELXTL
_computing_publication_material SHELXTL
_computing_structure_refinement SHELXTL
_computing_structure_solution 'SHELXTL (Bruker, 1997)'
_diffrn_ambient_temperature 293(2)
_diffrn_measured_fraction_theta_full 0.980
_diffrn_measured_fraction_theta_max 0.980
_diffrn_measurement_device_type 'Bruker SMART CCD'
_diffrn_measurement_method \w
_diffrn_radiation_monochromator graphite
_diffrn_radiation_source 'fine-focus sealed tube'
_diffrn_radiation_type MoK\a
_diffrn_radiation_wavelength 0.71073
_diffrn_reflns_av_R_equivalents 0.048
_diffrn_reflns_av_sigmaI/netI 0.0668
_diffrn_reflns_limit_h_max 41
_diffrn_reflns_limit_h_min -43
_diffrn_reflns_limit_k_max 18
_diffrn_reflns_limit_k_min -17
_diffrn_reflns_limit_l_max 22
_diffrn_reflns_limit_l_min -20
_diffrn_reflns_number 24925
_diffrn_reflns_theta_full 25.00
_diffrn_reflns_theta_max 25.00
_diffrn_reflns_theta_min 1.76
_diffrn_standards_decay_% 0
_diffrn_standards_number 0
_exptl_absorpt_coefficient_mu 0.652
_exptl_absorpt_correction_T_max 0.889
_exptl_absorpt_correction_T_min 0.777
_exptl_absorpt_correction_type empirical
_exptl_absorpt_process_details '(SADABS; Sheldrick, 2000)'
_exptl_crystal_colour gold
_exptl_crystal_density_diffrn 1.292
_exptl_crystal_density_method 'not measured'
_exptl_crystal_description 'multifaceted block'
_exptl_crystal_F_000 4288
_exptl_crystal_size_max 0.38
_exptl_crystal_size_mid 0.27
_exptl_crystal_size_min 0.18
_refine_diff_density_max 0.73
_refine_diff_density_min -0.77
_refine_ls_extinction_coef 0.00029(6)
_refine_ls_extinction_expression Fc^*^=kFc[1+0.001xFc^2^\l^3^/sin(2\q)]^-1/4^
_refine_ls_extinction_method SHELXTL
_refine_ls_goodness_of_fit_ref 1.02
_refine_ls_hydrogen_treatment riding
_refine_ls_matrix_type full
_refine_ls_number_parameters 536
_refine_ls_number_reflns 9137
_refine_ls_number_restraints 22
_refine_ls_restrained_S_all 1.03
_refine_ls_R_factor_all 0.120
_refine_ls_R_factor_gt 0.071
_refine_ls_shift/su_max 0.001
_refine_ls_shift/su_mean <0.001
_refine_ls_structure_factor_coef Fsqd
_refine_ls_weighting_details 'calc w = 1/[\s^2^(Fo^2^)+(0.0727P)^2^+30.9870P] where P = (Fo^2^+2Fc^2^)/3'
_refine_ls_weighting_scheme calc
_refine_ls_wR_factor_gt 0.155
_refine_ls_wR_factor_ref 0.178
_reflns_number_gt 5747
_reflns_number_total 9137
_reflns_threshold_expression I>2\s(I)
_cod_data_source_file ci6105.cif
_cod_data_source_block I
_cod_original_sg_symbol_H-M 'C 2/c'
_cod_database_code 2201079
_cod_database_fobs_code 2201079

loop_
_symmetry_equiv_pos_as_xyz
'x, y, z'
'-x, y, -z+1/2'
'x+1/2, y+1/2, z'
'-x+1/2, y+1/2, -z+1/2'
'-x, -y, -z'
'x, -y, z-1/2'
'-x+1/2, -y+1/2, -z'
'x+1/2, -y+1/2, z-1/2'

loop_
_atom_site_label
_atom_site_fract_x
_atom_site_fract_y
_atom_site_fract_z
_atom_site_U_iso_or_equiv
_atom_site_adp_type
_atom_site_calc_flag
_atom_site_refinement_flags
_atom_site_occupancy
_atom_site_disorder_assembly
_atom_site_disorder_group
_atom_site_type_symbol
Cu1 0.644147(16) 0.77622(4) 0.67456(3) 0.0479(2) Uani d . 1 A . Cu
S1 0.66236(4) 0.63933(9) 0.64748(9) 0.0601(4) Uani d . 1 . . S
O1 0.59736(11) 0.6226(2) 0.5729(2) 0.0736(12) Uani d . 1 . . O
P1 0.58903(4) 0.79681(9) 0.71956(8) 0.0526(4) Uani d . 1 A . P
P2 0.67405(4) 0.82095(10) 0.78610(8) 0.0573(4) Uani d D 1 . . P
P3 0.65581(3) 0.86079(8) 0.57891(7) 0.0462(3) Uani d D 1 . . P
P4 0.58074(4) 0.78203(9) 0.38456(8) 0.0527(4) Uani d . 1 A . P
S2 0.58019(5) 0.88956(11) 0.32946(9) 0.0794(5) Uani d . 1 . . S
C1 0.62784(15) 0.5900(3) 0.5919(3) 0.0550(14) Uani d . 1 . . C
C2 0.63553(16) 0.5009(3) 0.5650(3) 0.0539(13) Uani d . 1 . . C
C3 0.60811(19) 0.4575(4) 0.5231(4) 0.0792(19) Uani d . 1 . . C
H3 0.5853 0.4833 0.5128 0.095 Uiso calc R 1 . . H
C4 0.6140(3) 0.3751(5) 0.4958(4) 0.099(2) Uani d . 1 . . C
H4 0.5952 0.3459 0.4683 0.119 Uiso calc R 1 . . H
C5 0.6479(3) 0.3385(5) 0.5101(5) 0.098(2) Uani d . 1 . . C
H5 0.6524 0.2848 0.4910 0.117 Uiso calc R 1 . . H
C6 0.6747(2) 0.3801(5) 0.5519(4) 0.094(2) Uani d . 1 . . C
H6 0.6974 0.3538 0.5626 0.113 Uiso calc R 1 . . H
C7 0.66906(17) 0.4610(4) 0.5790(4) 0.0716(17) Uani d . 1 . . C
H7 0.6880 0.4888 0.6071 0.086 Uiso calc R 1 . . H
C8 0.60184(17) 0.8679(4) 0.7978(3) 0.0718(17) Uani d . 1 . . C
H8A 0.6072 0.9251 0.7812 0.086 Uiso calc R 1 A . H
H8B 0.5818 0.8720 0.8272 0.086 Uiso calc R 1 . . H
C9 0.63556(17) 0.8304(4) 0.8423(3) 0.0739(18) Uani d . 1 A . C
H9A 0.6297 0.7741 0.8604 0.089 Uiso calc R 1 . . H
H9B 0.6427 0.8672 0.8835 0.089 Uiso calc R 1 . . H
C10 0.63890(14) 0.8194(4) 0.4877(3) 0.0567(14) Uani d . 1 A . C
H10A 0.6430 0.8627 0.4521 0.068 Uiso calc R 1 . . H
H10B 0.6531 0.7690 0.4779 0.068 Uiso calc R 1 . . H
C11 0.59868(13) 0.7958(3) 0.4789(3) 0.0513(13) Uani d . 1 . . C
H11A 0.5850 0.8405 0.5002 0.062 Uiso calc R 1 A . H
H11B 0.5954 0.7428 0.5049 0.062 Uiso calc R 1 . . H
C1A 0.56731(14) 0.7062(4) 0.7614(3) 0.0566(14) Uani d . 1 . . C
C2A 0.54113(17) 0.7181(5) 0.8088(4) 0.083(2) Uani d . 1 A . C
H2A 0.5340 0.7734 0.8200 0.100 Uiso calc R 1 . . H
C3A 0.5258(2) 0.6484(6) 0.8391(4) 0.099(2) Uani d . 1 . . C
H3A 0.5082 0.6570 0.8705 0.118 Uiso calc R 1 A . H
C4A 0.53595(19) 0.5665(5) 0.8239(4) 0.093(2) Uani d . 1 A . C
H4A 0.5253 0.5198 0.8446 0.112 Uiso calc R 1 . . H
C5A 0.56185(19) 0.5541(5) 0.7782(4) 0.092(2) Uani d . 1 . . C
H5A 0.5690 0.4986 0.7678 0.111 Uiso calc R 1 A . H
C6A 0.57758(17) 0.6237(4) 0.7473(4) 0.0709(17) Uani d . 1 A . C
H6A 0.5954 0.6144 0.7165 0.085 Uiso calc R 1 . . H
C1B 0.55038(15) 0.8511(4) 0.6677(4) 0.0619(15) Uani d . 1 . . C
C2B 0.53463(16) 0.8130(4) 0.6064(3) 0.0675(16) Uani d . 1 A . C
H2B 0.5432 0.7597 0.5933 0.081 Uiso calc R 1 . . H
C3B 0.50586(18) 0.8516(6) 0.5622(4) 0.095(2) Uani d . 1 . . C
H3B 0.4952 0.8238 0.5209 0.114 Uiso calc R 1 A . H
C4B 0.4937(2) 0.9302(7) 0.5804(7) 0.124(4) Uani d . 1 A . C
H4B 0.4750 0.9573 0.5508 0.149 Uiso calc R 1 . . H
C5B 0.5087(3) 0.9689(7) 0.6420(8) 0.171(5) Uani d . 1 . . C
H5B 0.4998 1.0220 0.6548 0.205 Uiso calc R 1 A . H
C6B 0.5371(2) 0.9312(5) 0.6861(6) 0.138(4) Uani d . 1 A . C
H6B 0.5473 0.9590 0.7278 0.165 Uiso calc R 1 . . H
C1C 0.69631(15) 0.9259(4) 0.7958(3) 0.0608(15) Uani d D 1 A . C
C2C 0.72986(17) 0.9363(4) 0.7700(4) 0.0776(18) Uani d . 1 . . C
H2C 0.7407 0.8897 0.7494 0.093 Uiso calc R 1 A . H
C3C 0.7478(2) 1.0154(5) 0.7742(4) 0.090(2) Uani d . 1 A . C
H3C 0.7709 1.0204 0.7591 0.109 Uiso calc R 1 . . H
C4C 0.7315(2) 1.0846(6) 0.8000(5) 0.104(3) Uani d . 1 . . C
H4C 0.7433 1.1375 0.8022 0.125 Uiso calc R 1 A . H
C5C 0.6983(3) 1.0777(5) 0.8226(5) 0.126(3) Uani d . 1 A . C
H5C 0.6870 1.1262 0.8390 0.152 Uiso calc R 1 . . H
C6C 0.6807(2) 0.9984(5) 0.8217(4) 0.105(3) Uani d . 1 . . C
H6C 0.6580 0.9944 0.8389 0.126 Uiso calc R 1 A . H
C1D 0.7033(3) 0.7513(8) 0.8471(6) 0.079(3) Uiso d PGD 0.391(9) A -1 C
C2D 0.7033(3) 0.6631(8) 0.8354(5) 0.079(3) Uiso d PG 0.391(9) A -1 C
H2D 0.6884 0.6395 0.7967 0.095 Uiso calc PR 0.391(9) A -1 H
C3D 0.7257(3) 0.6102(6) 0.8815(6) 0.079(3) Uiso d PG 0.391(9) A -1 C
H3D 0.7257 0.5512 0.8737 0.095 Uiso calc PR 0.391(9) A -1 H
C4D 0.7480(3) 0.6454(7) 0.9393(6) 0.079(3) Uiso d PG 0.391(9) A -1 C
H4D 0.7629 0.6100 0.9702 0.095 Uiso calc PR 0.391(9) A -1 H
C5D 0.7479(3) 0.7336(7) 0.9510(5) 0.079(3) Uiso d PG 0.391(9) A -1 C
H5D 0.7629 0.7572 0.9897 0.095 Uiso calc PR 0.391(9) A -1 H
C6D 0.7256(3) 0.7866(6) 0.9049(7) 0.079(3) Uiso d PG 0.391(9) A -1 C
H6D 0.7256 0.8456 0.9127 0.095 Uiso calc PR 0.391(9) A -1 H
C1DA 0.7050(6) 0.7694(17) 0.8534(12) 0.060(6) Uiso d PGD 0.138(8) A -2 C
C2DA 0.7162(7) 0.7982(15) 0.9231(13) 0.060(6) Uiso d PG 0.138(8) A -2 C
H2DA 0.7043 0.8443 0.9421 0.071 Uiso calc PR 0.138(8) A -2 H
C3DA 0.7451(7) 0.7580(16) 0.9645(10) 0.060(6) Uiso d PG 0.138(8) A -2 C
H3DA 0.7526 0.7772 1.0112 0.071 Uiso calc PR 0.138(8) A -2 H
C4DA 0.7628(6) 0.6890(16) 0.9362(12) 0.060(6) Uiso d PG 0.138(8) A -2 C
H4DA 0.7822 0.6621 0.9639 0.071 Uiso calc PR 0.138(8) A -2 H
C5DA 0.7516(7) 0.6602(16) 0.8665(13) 0.060(6) Uiso d PG 0.138(8) A -2 C
H5DA 0.7635 0.6141 0.8476 0.071 Uiso calc PR 0.138(8) A -2 H
C6DA 0.7227(7) 0.7004(17) 0.8251(10) 0.060(6) Uiso d PG 0.138(8) A -2 C
H6DA 0.7152 0.6812 0.7785 0.071 Uiso calc PR 0.138(8) A -2 H
C1DB 0.7086(2) 0.7425(6) 0.8310(6) 0.085(2) Uiso d PGD 0.471(7) A -3 C
C2DB 0.7460(3) 0.7579(5) 0.8433(5) 0.085(2) Uiso d PG 0.471(7) A -3 C
H2DB 0.7555 0.8106 0.8309 0.102 Uiso calc PR 0.471(7) A -3 H
C3DB 0.76941(19) 0.6944(6) 0.8741(5) 0.085(2) Uiso d PG 0.471(7) A -3 C
H3DB 0.7944 0.7047 0.8824 0.102 Uiso calc PR 0.471(7) A -3 H
C4DB 0.7553(2) 0.6156(5) 0.8927(5) 0.085(2) Uiso d PG 0.471(7) A -3 C
H4DB 0.7710 0.5731 0.9133 0.102 Uiso calc PR 0.471(7) A -3 H
C5DB 0.7179(3) 0.6002(5) 0.8804(6) 0.085(2) Uiso d PG 0.471(7) A -3 C
H5DB 0.7085 0.5475 0.8928 0.102 Uiso calc PR 0.471(7) A -3 H
C6DB 0.69458(19) 0.6637(7) 0.8495(6) 0.085(2) Uiso d PG 0.471(7) A -3 C
H6DB 0.6695 0.6534 0.8413 0.102 Uiso calc PR 0.471(7) A -3 H
C1E 0.63870(15) 0.9708(3) 0.5742(3) 0.0777(13) Uiso d PGD 0.763(7) A 4 C
C2E 0.61823(16) 1.0081(3) 0.5149(2) 0.0777(13) Uiso d PG 0.763(7) A 4 C
H2E 0.6134 0.9773 0.4720 0.093 Uiso calc PR 0.763(7) A 4 H
C3E 0.60503(14) 1.0913(3) 0.5197(3) 0.0777(13) Uiso d PG 0.763(7) A 4 C
H3E 0.5913 1.1163 0.4800 0.093 Uiso calc PR 0.763(7) A 4 H
C4E 0.61230(15) 1.1373(3) 0.5838(3) 0.0777(13) Uiso d PG 0.763(7) A 4 C
H4E 0.6035 1.1930 0.5870 0.093 Uiso calc PR 0.763(7) A 4 H
C5E 0.63276(15) 1.1000(3) 0.6430(2) 0.0777(13) Uiso d PG 0.763(7) A 4 C
H5E 0.6376 1.1308 0.6859 0.093 Uiso calc PR 0.763(7) A 4 H
C6E 0.64596(15) 1.0168(3) 0.6383(3) 0.0777(13) Uiso d PG 0.763(7) A 4 C
H6E 0.6597 0.9918 0.6779 0.093 Uiso calc PR 0.763(7) A 4 H
C1EA 0.6408(4) 0.9768(7) 0.5874(10) 0.069(4) Uiso d PGD 0.237(7) A -5 C
C2EA 0.6673(3) 1.0367(10) 0.6122(9) 0.069(4) Uiso d PG 0.237(7) A -5 C
H2EA 0.6918 1.0202 0.6208 0.082 Uiso calc PR 0.237(7) A -5 H
C3EA 0.6574(4) 1.1212(8) 0.6241(9) 0.069(4) Uiso d PG 0.237(7) A -5 C
H3EA 0.6751 1.1613 0.6407 0.082 Uiso calc PR 0.237(7) A -5 H
C4EA 0.6209(4) 1.1458(7) 0.6113(9) 0.069(4) Uiso d PG 0.237(7) A -5 C
H4EA 0.6142 1.2023 0.6192 0.082 Uiso calc PR 0.237(7) A -5 H
C5EA 0.5944(3) 1.0859(9) 0.5864(9) 0.069(4) Uiso d PG 0.237(7) A -5 C
H5EA 0.5700 1.1024 0.5778 0.082 Uiso calc PR 0.237(7) A -5 H
C6EA 0.6043(4) 1.0014(8) 0.5745(9) 0.069(4) Uiso d PG 0.237(7) A -5 C
H6EA 0.5866 0.9613 0.5579 0.082 Uiso calc PR 0.237(7) A -5 H
C1F 0.70430(13) 0.8705(3) 0.5654(3) 0.0537(13) Uani d D 1 A . C
C2F 0.71593(19) 0.9246(5) 0.5137(4) 0.095(2) Uani d . 1 . . C
H2F 0.6992 0.9609 0.4876 0.114 Uiso calc R 1 A . H
C3F 0.7526(2) 0.9251(6) 0.5000(5) 0.118(3) Uani d . 1 A . C
H3F 0.7602 0.9620 0.4653 0.142 Uiso calc R 1 . . H
C4F 0.7772(2) 0.8720(6) 0.5375(5) 0.099(3) Uani d . 1 . . C
H4F 0.8018 0.8738 0.5299 0.118 Uiso calc R 1 A . H
C5F 0.76583(19) 0.8173(5) 0.5849(5) 0.107(3) Uani d . 1 A . C
H5F 0.7825 0.7794 0.6092 0.128 Uiso calc R 1 . . H
C6F 0.72960(17) 0.8155(5) 0.5992(4) 0.087(2) Uani d . 1 . . C
H6F 0.7224 0.7760 0.6324 0.104 Uiso calc R 1 A . H
C1G 0.53548(14) 0.7359(4) 0.3872(3) 0.0570(14) Uani d . 1 . . C
C2G 0.52925(17) 0.6677(4) 0.4332(4) 0.0786(19) Uani d . 1 A . C
H2G 0.5485 0.6451 0.4642 0.094 Uiso calc R 1 . . H
C3G 0.4947(2) 0.6340(5) 0.4326(5) 0.098(2) Uani d . 1 . . C
H3G 0.4906 0.5882 0.4627 0.117 Uiso calc R 1 A . H
C4G 0.4662(2) 0.6684(7) 0.3874(5) 0.118(3) Uani d . 1 A . C
H4G 0.4429 0.6444 0.3859 0.142 Uiso calc R 1 . . H
C5G 0.4717(2) 0.7367(8) 0.3452(5) 0.137(4) Uani d . 1 . . C
H5G 0.4521 0.7608 0.3161 0.165 Uiso calc R 1 A . H
C6G 0.50609(17) 0.7709(5) 0.3450(4) 0.091(2) Uani d . 1 A . C
H6G 0.5095 0.8182 0.3160 0.109 Uiso calc R 1 . . H
C1H 0.60854(14) 0.6990(4) 0.3479(3) 0.0562(14) Uani d . 1 . . C
C2H 0.61795(16) 0.6244(4) 0.3857(3) 0.0650(16) Uani d . 1 A . C
H2H 0.6109 0.6168 0.4318 0.078 Uiso calc R 1 . . H
C3H 0.63773(18) 0.5609(5) 0.3557(4) 0.085(2) Uani d . 1 . . C
H3H 0.6441 0.5111 0.3817 0.102 Uiso calc R 1 A . H
C4H 0.64793(19) 0.5714(5) 0.2875(5) 0.094(2) Uani d . 1 A . C
H4H 0.6611 0.5284 0.2673 0.113 Uiso calc R 1 . . H
C5H 0.6388(2) 0.6444(6) 0.2491(4) 0.103(3) Uani d . 1 . . C
H5H 0.6459 0.6513 0.2030 0.123 Uiso calc R 1 A . H
C6H 0.61921(17) 0.7081(4) 0.2790(4) 0.0772(18) Uani d . 1 A . C
H6H 0.6130 0.7579 0.2527 0.093 Uiso calc R 1 . . H

loop_
_atom_site_aniso_label
_atom_site_aniso_U_11
_atom_site_aniso_U_22
_atom_site_aniso_U_33
_atom_site_aniso_U_12
_atom_site_aniso_U_13
_atom_site_aniso_U_23
Cu1 0.0474(4) 0.0449(4) 0.0516(4) -0.0004(3) 0.0067(3) 0.0002(3)
S1 0.0503(8) 0.0486(8) 0.0814(11) 0.0038(6) 0.0073(7) -0.0078(7)
O1 0.065(3) 0.061(3) 0.090(3) 0.011(2) -0.011(2) 0.007(2)
P1 0.0458(8) 0.0484(8) 0.0650(9) -0.0004(6) 0.0123(7) -0.0036(7)
P2 0.0568(9) 0.0659(9) 0.0484(8) -0.0097(7) 0.0019(7) 0.0010(7)
P3 0.0439(7) 0.0448(7) 0.0500(8) -0.0016(6) 0.0059(6) 0.0010(6)
P4 0.0528(8) 0.0530(8) 0.0513(8) 0.0006(7) 0.0017(6) 0.0017(7)
S2 0.0985(13) 0.0651(10) 0.0729(11) 0.0041(9) 0.0022(9) 0.0172(8)
C1 0.062(4) 0.049(3) 0.055(3) 0.000(3) 0.010(3) 0.009(3)
C2 0.069(4) 0.045(3) 0.050(3) -0.007(3) 0.015(3) 0.005(2)
C3 0.088(5) 0.060(4) 0.089(5) -0.008(4) 0.003(4) 0.004(4)
C4 0.134(7) 0.072(5) 0.090(6) -0.033(5) 0.004(5) -0.013(4)
C5 0.132(7) 0.065(5) 0.100(6) 0.000(5) 0.031(6) -0.017(4)
C6 0.100(6) 0.076(5) 0.109(6) 0.029(4) 0.024(5) -0.020(4)
C7 0.068(4) 0.063(4) 0.086(5) 0.010(3) 0.020(3) -0.007(3)
C8 0.070(4) 0.073(4) 0.076(4) -0.012(3) 0.027(3) -0.023(3)
C9 0.076(4) 0.097(5) 0.050(4) -0.027(4) 0.018(3) -0.007(3)
C10 0.052(3) 0.062(3) 0.058(3) -0.001(3) 0.013(3) 0.001(3)
C11 0.050(3) 0.049(3) 0.056(3) -0.004(2) 0.012(2) 0.000(2)
C1A 0.041(3) 0.066(4) 0.063(4) 0.001(3) 0.008(3) 0.004(3)
C2A 0.071(4) 0.080(5) 0.106(5) -0.005(4) 0.040(4) -0.003(4)
C3A 0.079(5) 0.117(7) 0.108(6) -0.010(5) 0.044(4) 0.017(5)
C4A 0.073(5) 0.085(5) 0.122(6) -0.008(4) 0.017(4) 0.042(5)
C5A 0.075(5) 0.073(5) 0.133(7) 0.005(4) 0.033(5) 0.025(4)
C6A 0.067(4) 0.059(4) 0.092(5) 0.004(3) 0.030(3) 0.013(3)
C1B 0.054(3) 0.050(3) 0.084(4) 0.007(3) 0.017(3) 0.008(3)
C2B 0.061(4) 0.078(4) 0.066(4) 0.014(3) 0.017(3) 0.012(3)
C3B 0.060(4) 0.142(8) 0.082(5) 0.014(5) 0.011(4) 0.025(5)
C4B 0.080(6) 0.124(8) 0.169(10) 0.037(6) 0.012(6) 0.064(7)
C5B 0.138(9) 0.099(7) 0.266(16) 0.071(7) -0.029(10) -0.009(9)
C6B 0.117(7) 0.083(6) 0.202(11) 0.038(5) -0.031(7) -0.041(6)
C1C 0.057(3) 0.077(4) 0.048(3) -0.011(3) 0.005(3) -0.004(3)
C2C 0.069(4) 0.077(4) 0.088(5) -0.007(4) 0.011(4) 0.004(4)
C3C 0.076(5) 0.103(6) 0.093(6) -0.020(5) 0.012(4) 0.003(5)
C4C 0.102(6) 0.097(6) 0.114(7) -0.047(5) 0.019(5) -0.013(5)
C5C 0.140(8) 0.092(6) 0.156(8) -0.055(6) 0.053(7) -0.060(6)
C6C 0.101(6) 0.112(6) 0.110(6) -0.043(5) 0.045(5) -0.051(5)
C1F 0.047(3) 0.052(3) 0.064(4) -0.008(3) 0.012(3) -0.010(3)
C2F 0.071(5) 0.096(5) 0.121(6) -0.006(4) 0.025(4) 0.024(5)
C3F 0.083(6) 0.139(8) 0.139(8) -0.029(6) 0.045(5) 0.020(6)
C4F 0.055(4) 0.103(6) 0.143(8) -0.010(4) 0.028(5) -0.021(6)
C5F 0.054(4) 0.104(6) 0.164(8) 0.011(4) 0.017(5) 0.016(6)
C6F 0.056(4) 0.088(5) 0.118(6) 0.000(4) 0.018(4) 0.028(4)
C1G 0.048(3) 0.068(4) 0.056(3) 0.001(3) 0.007(3) -0.008(3)
C2G 0.060(4) 0.073(4) 0.103(5) -0.001(3) 0.007(4) 0.000(4)
C3G 0.073(5) 0.093(5) 0.133(7) -0.018(4) 0.029(5) -0.002(5)
C4G 0.053(5) 0.188(10) 0.112(7) -0.019(5) 0.003(5) -0.005(7)
C5G 0.066(5) 0.243(13) 0.101(7) -0.003(6) -0.003(4) 0.044(8)
C6G 0.058(4) 0.135(7) 0.078(5) 0.006(4) -0.002(3) 0.029(4)
C1H 0.041(3) 0.070(4) 0.057(3) -0.006(3) 0.004(2) -0.004(3)
C2H 0.071(4) 0.060(4) 0.065(4) 0.011(3) 0.012(3) -0.008(3)
C3H 0.082(5) 0.076(5) 0.099(6) 0.013(4) 0.016(4) -0.011(4)
C4H 0.075(5) 0.096(6) 0.114(7) 0.015(4) 0.020(5) -0.033(5)
C5H 0.096(6) 0.132(7) 0.087(6) 0.018(5) 0.039(5) -0.014(5)
C6H 0.072(4) 0.088(5) 0.073(4) 0.008(4) 0.019(3) 0.007(4)

loop_
_atom_type_symbol
_atom_type_description
_atom_type_scat_dispersion_real
_atom_type_scat_dispersion_imag
_atom_type_scat_source
C C 0.0033 0.0016 'International Tables Vol C Tables 4.2.6.8 and 6.1.1.4'
H H 0.0000 0.0000 'International Tables Vol C Tables 4.2.6.8 and 6.1.1.4'
O O 0.0106 0.0060 'International Tables Vol C Tables 4.2.6.8 and 6.1.1.4'
P P 0.1023 0.0942 'International Tables Vol C Tables 4.2.6.8 and 6.1.1.4'
S S 0.1246 0.1234 'International Tables Vol C Tables 4.2.6.8 and 6.1.1.4'
Cu Cu 0.3201 1.2651 'International Tables Vol C Tables 4.2.6.8 and 6.1.1.4'

loop_
_geom_angle_atom_site_label_1
_geom_angle_atom_site_label_2
_geom_angle_atom_site_label_3
_geom_angle
P3 Cu1 P1 116.88(5)
P3 Cu1 S1 106.04(6)
P1 Cu1 S1 119.85(6)
P3 Cu1 P2 114.01(6)
P1 Cu1 P2 88.91(6)
S1 Cu1 P2 110.44(6)
C1 S1 Cu1 109.3(2)
C1B P1 C1A 103.2(2)
C1B P1 C8 104.6(3)
C1A P1 C8 102.1(3)
C1B P1 Cu1 122.4(2)
C1A P1 Cu1 119.36(18)
C8 P1 Cu1 102.31(19)
C1DA P2 C1C 95.1(9)
C1DA P2 C1D 9.7(11)
C1C P2 C1D 104.0(5)
C1DA P2 C9 96.1(9)
C1C P2 C9 103.6(3)
C1D P2 C9 97.4(4)
C1DA P2 C1DB 19.1(9)
C1C P2 C1DB 105.2(4)
C1D P2 C1DB 12.2(6)
C9 P2 C1DB 108.7(4)
C1DA P2 Cu1 133.4(9)
C1C P2 Cu1 120.92(19)
C1D P2 Cu1 123.9(4)
C9 P2 Cu1 102.2(2)
C1DB P2 Cu1 115.2(3)
C1E P3 C1F 104.6(3)
C1E P3 C10 101.8(3)
C1F P3 C10 97.7(2)
C1E P3 C1EA 7.8(6)
C1F P3 C1EA 103.2(5)
C10 P3 C1EA 109.6(6)
C1E P3 Cu1 118.87(19)
C1F P3 Cu1 115.05(19)
C10 P3 Cu1 115.96(18)
C1EA P3 Cu1 113.6(5)
C11 P4 C1G 104.7(2)
C11 P4 C1H 106.6(2)
C1G P4 C1H 106.5(2)
C11 P4 S2 112.69(18)
C1G P4 S2 113.3(2)
C1H P4 S2 112.4(2)
O1 C1 C2 118.4(5)
O1 C1 S1 124.6(4)
C2 C1 S1 117.0(4)
C7 C2 C3 117.9(6)
C7 C2 C1 123.1(5)
C3 C2 C1 118.9(5)
C2 C3 C4 121.2(7)
C5 C4 C3 118.9(7)
C6 C5 C4 120.2(7)
C5 C6 C7 121.0(7)
C2 C7 C6 120.7(7)
C9 C8 P1 108.6(4)
C8 C9 P2 110.4(4)
C11 C10 P3 113.9(4)
C10 C11 P4 112.1(4)
C6A C1A C2A 118.1(6)
C6A C1A P1 119.7(4)
C2A C1A P1 122.2(5)
C3A C2A C1A 120.1(7)
C4A C3A C2A 121.1(7)
C5A C4A C3A 119.3(7)
C4A C5A C6A 120.2(7)
C1A C6A C5A 121.1(6)
C2B C1B C6B 117.9(7)
C2B C1B P1 118.3(4)
C6B C1B P1 123.7(6)
C1B C2B C3B 121.9(7)
C4B C3B C2B 119.3(8)
C5B C4B C3B 119.7(8)
C4B C5B C6B 121.5(9)
C5B C6B C1B 119.7(9)
C6C C1C C2C 116.7(6)
C6C C1C P2 124.6(5)
C2C C1C P2 118.5(5)
C1C C2C C3C 121.2(7)
C4C C3C C2C 120.0(7)
C5C C4C C3C 120.4(8)
C4C C5C C6C 120.4(8)
C1C C6C C5C 121.3(7)
C2D C1D C6D 120.0
C2D C1D P2 119.9(7)
C6D C1D P2 120.1(7)
C1D C2D C3D 120.0
C4D C3D C2D 120.0
C3D C4D C5D 120.0
C4D C5D C6D 120.0
C5D C6D C1D 120.0
C2DA C1DA C6DA 120.0
C2DA C1DA P2 127.5(15)
C6DA C1DA P2 111.7(15)
C1DA C2DA C3DA 120.0
C4DA C3DA C2DA 120.0
C3DA C4DA C5DA 120.0
C4DA C5DA C6DA 120.0
C5DA C6DA C1DA 120.0
C2DB C1DB C6DB 120.0
C2DB C1DB P2 124.5(6)
C6DB C1DB P2 115.4(6)
C1DB C2DB C3DB 120.0
C4DB C3DB C2DB 120.0
C3DB C4DB C5DB 120.0
C6DB C5DB C4DB 120.0
C5DB C6DB C1DB 120.0
C2E C1E C6E 120.0
C2E C1E P3 125.7(3)
C6E C1E P3 114.2(3)
C3E C2E C1E 120.0
C2E C3E C4E 120.0
C3E C4E C5E 120.0
C4E C5E C6E 120.0
C5E C6E C1E 120.0
C2EA C1EA C6EA 120.0
C2EA C1EA P3 117.8(9)
C6EA C1EA P3 122.1(9)
C3EA C2EA C1EA 120.0
C4EA C3EA C2EA 120.0
C5EA C4EA C3EA 120.0
C4EA C5EA C6EA 120.0
C5EA C6EA C1EA 120.0
C6F C1F C2F 117.0(5)
C6F C1F P3 120.5(4)
C2F C1F P3 121.8(5)
C1F C2F C3F 120.7(7)
C4F C3F C2F 120.2(8)
C5F C4F C3F 119.3(7)
C4F C5F C6F 121.5(8)
C1F C6F C5F 121.2(7)
C6G C1G C2G 118.5(6)
C6G C1G P4 119.4(5)
C2G C1G P4 122.0(4)
C3G C2G C1G 120.0(7)
C2G C3G C4G 119.8(8)
C5G C4G C3G 120.3(8)
C4G C5G C6G 120.5(8)
C5G C6G C1G 120.7(7)
C2H C1H C6H 118.4(6)
C2H C1H P4 121.5(4)
C6H C1H P4 120.0(5)
C1H C2H C3H 120.5(6)
C4H C3H C2H 120.1(7)
C5H C4H C3H 120.4(7)
C4H C5H C6H 119.8(7)
C5H C6H C1H 120.9(7)

loop_
_geom_bond_atom_site_label_1
_geom_bond_atom_site_label_2
_geom_bond_site_symmetry_2
_geom_bond_distance
_geom_bond_publ_flag
Cu1 P3 . 2.2927(15) ?
Cu1 P1 . 2.3015(15) ?
Cu1 S1 . 2.3060(15) ?
Cu1 P2 . 2.3419(16) ?
S1 C1 . 1.725(6) ?
O1 C1 . 1.245(6) ?
P1 C1B . 1.832(6) ?
P1 C1A . 1.837(6) ?
P1 C8 . 1.846(6) ?
P2 C1DA . 1.785(12) ?
P2 C1C . 1.828(6) ?
P2 C1D . 1.828(8) ?
P2 C9 . 1.858(6) ?
P2 C1DB . 1.888(7) ?
P3 C1E . 1.823(4) ?
P3 C1F . 1.835(5) ?
P3 C10 . 1.855(5) ?
P3 C1EA . 1.899(10) ?
P4 C11 . 1.818(5) ?
P4 C1G . 1.819(5) ?
P4 C1H . 1.827(6) ?
P4 S2 . 1.961(2) ?
C1 C2 . 1.512(7) ?
C2 C7 . 1.380(8) ?
C2 C3 . 1.379(8) ?
C3 C4 . 1.406(9) ?
C4 C5 . 1.368(10) ?
C5 C6 . 1.352(10) ?
C6 C7 . 1.381(9) ?
C8 C9 . 1.527(9) ?
C10 C11 . 1.515(7) ?
C1A C6A . 1.372(8) ?
C1A C2A . 1.390(8) ?
C2A C3A . 1.373(9) ?
C3A C4A . 1.366(10) ?
C4A C5A . 1.360(10) ?
C5A C6A . 1.384(8) ?
C1B C2B . 1.356(8) ?
C1B C6B . 1.395(9) ?
C2B C3B . 1.400(9) ?
C3B C4B . 1.359(12) ?
C4B C5B . 1.356(14) ?
C5B C6B . 1.384(13) ?
C1C C6C . 1.377(9) ?
C1C C2C . 1.383(8) ?
C2C C3C . 1.394(9) ?
C3C C4C . 1.347(10) ?
C4C C5C . 1.338(11) ?
C5C C6C . 1.393(10) ?
C1D C2D . 1.39 ?
C1D C6D . 1.39 ?
C2D C3D . 1.39 ?
C3D C4D . 1.39 ?
C4D C5D . 1.39 ?
C5D C6D . 1.39 ?
C1DA C2DA . 1.39 ?
C1DA C6DA . 1.39 ?
C2DA C3DA . 1.39 ?
C3DA C4DA . 1.39 ?
C4DA C5DA . 1.39 ?
C5DA C6DA . 1.39 ?
C1DB C2DB . 1.39 ?
C1DB C6DB . 1.39 ?
C2DB C3DB . 1.39 ?
C3DB C4DB . 1.39 ?
C4DB C5DB . 1.39 ?
C5DB C6DB . 1.39 ?
C1E C2E . 1.39 ?
C1E C6E . 1.39 ?
C2E C3E . 1.39 ?
C3E C4E . 1.39 ?
C4E C5E . 1.39 ?
C5E C6E . 1.39 ?
C1EA C2EA . 1.39 ?
C1EA C6EA . 1.39 ?
C2EA C3EA . 1.39 ?
C3EA C4EA . 1.39 ?
C4EA C5EA . 1.39 ?
C5EA C6EA . 1.39 ?
C1F C6F . 1.365(8) ?
C1F C2F . 1.382(8) ?
C2F C3F . 1.402(10) ?
C3F C4F . 1.358(11) ?
C4F C5F . 1.327(10) ?
C5F C6F . 1.388(9) ?
C1G C6G . 1.375(8) ?
C1G C2G . 1.399(8) ?
C2G C3G . 1.373(9) ?
C3G C4G . 1.378(11) ?
C4G C5G . 1.351(12) ?
C5G C6G . 1.371(10) ?
C1H C2H . 1.381(8) ?
C1H C6H . 1.389(8) ?
C2H C3H . 1.382(8) ?
C3H C4H . 1.373(10) ?
C4H C5H . 1.363(11) ?
C5H C6H . 1.380(9) ?

loop_
_geom_torsion_atom_site_label_1
_geom_torsion_atom_site_label_2
_geom_torsion_atom_site_label_3
_geom_torsion_atom_site_label_4
_geom_torsion
P3 Cu1 S1 C1 -82.9(2)
P1 Cu1 S1 C1 52.1(2)
P2 Cu1 S1 C1 153.08(19)
P3 Cu1 P1 C1B 18.6(3)
S1 Cu1 P1 C1B -111.8(2)
P2 Cu1 P1 C1B 135.1(2)
P3 Cu1 P1 C1A 150.5(2)
S1 Cu1 P1 C1A 20.1(2)
P2 Cu1 P1 C1A -93.0(2)
P3 Cu1 P1 C8 -97.8(2)
S1 Cu1 P1 C8 131.8(2)
P2 Cu1 P1 C8 18.7(2)
P3 Cu1 P2 C1DA -123.2(13)
P1 Cu1 P2 C1DA 117.7(13)
S1 Cu1 P2 C1DA -3.9(13)
P3 Cu1 P2 C1C 12.0(2)
P1 Cu1 P2 C1C -107.1(2)
S1 Cu1 P2 C1C 131.3(2)
P3 Cu1 P2 C1D -126.1(5)
P1 Cu1 P2 C1D 114.8(5)
S1 Cu1 P2 C1D -6.8(5)
P3 Cu1 P2 C9 126.2(2)
P1 Cu1 P2 C9 7.0(2)
S1 Cu1 P2 C9 -114.6(2)
P3 Cu1 P2 C1DB -116.2(4)
P1 Cu1 P2 C1DB 124.6(4)
S1 Cu1 P2 C1DB 3.0(4)
P1 Cu1 P3 C1E 34.3(2)
S1 Cu1 P3 C1E 170.9(2)
P2 Cu1 P3 C1E -67.4(2)
P1 Cu1 P3 C1F 159.41(19)
S1 Cu1 P3 C1F -64.01(19)
P2 Cu1 P3 C1F 57.7(2)
P1 Cu1 P3 C10 -87.5(2)
S1 Cu1 P3 C10 49.1(2)
P2 Cu1 P3 C10 170.83(19)
P1 Cu1 P3 C1EA 40.8(5)
S1 Cu1 P3 C1EA 177.4(5)
P2 Cu1 P3 C1EA -60.9(5)
Cu1 S1 C1 O1 -3.3(5)
Cu1 S1 C1 C2 176.9(3)
O1 C1 C2 C7 175.9(5)
S1 C1 C2 C7 -4.3(7)
O1 C1 C2 C3 -2.8(8)
S1 C1 C2 C3 177.1(4)
C7 C2 C3 C4 0.2(9)
C1 C2 C3 C4 179.0(6)
C2 C3 C4 C5 -1.2(11)
C3 C4 C5 C6 2.1(12)
C4 C5 C6 C7 -2.0(13)
C3 C2 C7 C6 -0.1(9)
C1 C2 C7 C6 -178.8(6)
C5 C6 C7 C2 1.0(11)
C1B P1 C8 C9 -176.7(4)
C1A P1 C8 C9 76.0(4)
Cu1 P1 C8 C9 -48.1(4)
P1 C8 C9 P2 58.9(5)
C1DA P2 C9 C8 -175.9(10)
C1C P2 C9 C8 87.3(5)
C1D P2 C9 C8 -166.2(6)
C1DB P2 C9 C8 -161.2(5)
Cu1 P2 C9 C8 -39.0(5)
C1E P3 C10 C11 -77.9(4)
C1F P3 C10 C11 175.4(4)
C1EA P3 C10 C11 -77.6(7)
Cu1 P3 C10 C11 52.6(4)
P3 C10 C11 P4 165.4(3)
C1G P4 C11 C10 170.1(4)
C1H P4 C11 C10 57.5(4)
S2 P4 C11 C10 -66.3(4)
C1B P1 C1A C6A 120.7(5)
C8 P1 C1A C6A -130.9(5)
Cu1 P1 C1A C6A -19.1(6)
C1B P1 C1A C2A -60.9(6)
C8 P1 C1A C2A 47.5(6)
Cu1 P1 C1A C2A 159.3(5)
C6A C1A C2A C3A -1.2(10)
P1 C1A C2A C3A -179.6(6)
C1A C2A C3A C4A 0.4(12)
C2A C3A C4A C5A 0.3(12)
C3A C4A C5A C6A -0.3(12)
C2A C1A C6A C5A 1.2(10)
P1 C1A C6A C5A 179.7(5)
C4A C5A C6A C1A -0.5(11)
C1A P1 C1B C2B -72.9(5)
C8 P1 C1B C2B -179.5(5)
Cu1 P1 C1B C2B 65.3(5)
C1A P1 C1B C6B 109.8(7)
C8 P1 C1B C6B 3.3(8)
Cu1 P1 C1B C6B -112.0(7)
C6B C1B C2B C3B -0.2(10)
P1 C1B C2B C3B -177.6(5)
C1B C2B C3B C4B 1.2(11)
C2B C3B C4B C5B -1.9(14)
C3B C4B C5B C6B 1.8(19)
C4B C5B C6B C1B -0.8(19)
C2B C1B C6B C5B 0.0(14)
P1 C1B C6B C5B 177.3(9)
C1DA P2 C1C C6C -113.7(11)
C1D P2 C1C C6C -117.6(7)
C9 P2 C1C C6C -16.2(7)
C1DB P2 C1C C6C -130.2(7)
Cu1 P2 C1C C6C 97.3(6)
C1DA P2 C1C C2C 72.1(10)
C1D P2 C1C C2C 68.2(6)
C9 P2 C1C C2C 169.6(5)
C1DB P2 C1C C2C 55.6(6)
Cu1 P2 C1C C2C -76.9(5)
C6C C1C C2C C3C 3.7(10)
P2 C1C C2C C3C 178.4(5)
C1C C2C C3C C4C -3.8(11)
C2C C3C C4C C5C 0.8(13)
C3C C4C C5C C6C 1.9(15)
C2C C1C C6C C5C -1.0(11)
P2 C1C C6C C5C -175.2(7)
C4C C5C C6C C1C -1.9(14)
C1DA P2 C1D C2D -18E1(10)
C1C P2 C1D C2D -156.2(6)
C9 P2 C1D C2D 97.8(7)
C1DB P2 C1D C2D -59(3)
Cu1 P2 C1D C2D -12.4(8)
C1DA P2 C1D C6D 0(6)
C1C P2 C1D C6D 23.5(7)
C9 P2 C1D C6D -82.6(6)
C1DB P2 C1D C6D 120(3)
Cu1 P2 C1D C6D 167.3(5)
C6D C1D C2D C3D 0.0
P2 C1D C2D C3D 179.7(8)
C1D C2D C3D C4D 0.0
C2D C3D C4D C5D 0.0
C3D C4D C5D C6D 0.0
C4D C5D C6D C1D 0.0
C2D C1D C6D C5D 0.0
P2 C1D C6D C5D -179.7(8)
C1C P2 C1DA C2DA 49.1(16)
C1D P2 C1DA C2DA -154(7)
C9 P2 C1DA C2DA -55.2(16)
C1DB P2 C1DA C2DA 172(4)
Cu1 P2 C1DA C2DA -168.3(12)
C1C P2 C1DA C6DA -120.6(13)
C1D P2 C1DA C6DA 36(6)
C9 P2 C1DA C6DA 135.1(13)
C1DB P2 C1DA C6DA 2(2)
Cu1 P2 C1DA C6DA 22(2)
C6DA C1DA C2DA C3DA 0.0
P2 C1DA C2DA C3DA -169(2)
C1DA C2DA C3DA C4DA 0.0
C2DA C3DA C4DA C5DA 0.0
C3DA C4DA C5DA C6DA 0.0
C4DA C5DA C6DA C1DA 0.0
C2DA C1DA C6DA C5DA 0.0
P2 C1DA C6DA C5DA 170.5(19)
C1DA P2 C1DB C2DB -81(3)
C1C P2 C1DB C2DB -20.9(7)
C1D P2 C1DB C2DB -107(3)
C9 P2 C1DB C2DB -131.3(6)
Cu1 P2 C1DB C2DB 114.8(6)
C1DA P2 C1DB C6DB 102(3)
C1C P2 C1DB C6DB 161.6(4)
C1D P2 C1DB C6DB 75(3)
C9 P2 C1DB C6DB 51.2(6)
Cu1 P2 C1DB C6DB -62.6(5)
C6DB C1DB C2DB C3DB 0.0
P2 C1DB C2DB C3DB -177.4(8)
C1DB C2DB C3DB C4DB 0.0
C2DB C3DB C4DB C5DB 0.0
C3DB C4DB C5DB C6DB 0.0
C4DB C5DB C6DB C1DB 0.0
C2DB C1DB C6DB C5DB 0.0
P2 C1DB C6DB C5DB 177.6(7)
C1F P3 C1E C2E 101.6(4)
C10 P3 C1E C2E 0.3(4)
C1EA P3 C1E C2E -177(4)
Cu1 P3 C1E C2E -128.4(3)
C1F P3 C1E C6E -81.9(3)
C10 P3 C1E C6E 176.8(3)
C1EA P3 C1E C6E -1(4)
Cu1 P3 C1E C6E 48.1(3)
C6E C1E C2E C3E 0.0
P3 C1E C2E C3E 176.3(5)
C1E C2E C3E C4E 0.0
C2E C3E C4E C5E 0.0
C3E C4E C5E C6E 0.0
C4E C5E C6E C1E 0.0
C2E C1E C6E C5E 0.0
P3 C1E C6E C5E -176.7(4)
C1E P3 C1EA C2EA -127(5)
C1F P3 C1EA C2EA -26.2(9)
C10 P3 C1EA C2EA -129.5(8)
Cu1 P3 C1EA C2EA 99.0(8)
C1E P3 C1EA C6EA 57(4)
C1F P3 C1EA C6EA 158.3(8)
C10 P3 C1EA C6EA 55.0(10)
Cu1 P3 C1EA C6EA -76.4(10)
C6EA C1EA C2EA C3EA 0.0
P3 C1EA C2EA C3EA -175.5(12)
C1EA C2EA C3EA C4EA 0.0
C2EA C3EA C4EA C5EA 0.0
C3EA C4EA C5EA C6EA 0.0
C4EA C5EA C6EA C1EA 0.0
C2EA C1EA C6EA C5EA 0.0
P3 C1EA C6EA C5EA 175.3(13)
C1E P3 C1F C6F 146.8(5)
C10 P3 C1F C6F -108.9(5)
C1EA P3 C1F C6F 138.8(7)
Cu1 P3 C1F C6F 14.5(6)
C1E P3 C1F C2F -42.6(6)
C10 P3 C1F C2F 61.8(6)
C1EA P3 C1F C2F -50.5(8)
Cu1 P3 C1F C2F -174.8(5)
C6F C1F C2F C3F -3.3(11)
P3 C1F C2F C3F -174.3(6)
C1F C2F C3F C4F 0.3(13)
C2F C3F C4F C5F 2.6(14)
C3F C4F C5F C6F -2.5(14)
C2F C1F C6F C5F 3.5(11)
P3 C1F C6F C5F 174.6(6)
C4F C5F C6F C1F -0.6(13)
C11 P4 C1G C6G 131.4(5)
C1H P4 C1G C6G -115.9(5)
S2 P4 C1G C6G 8.2(6)
C11 P4 C1G C2G -46.0(6)
C1H P4 C1G C2G 66.7(5)
S2 P4 C1G C2G -169.2(5)
C6G C1G C2G C3G 3.6(10)
P4 C1G C2G C3G -179.0(5)
C1G C2G C3G C4G -0.9(11)
C2G C3G C4G C5G -2.1(14)
C3G C4G C5G C6G 2.3(16)
C4G C5G C6G C1G 0.5(15)
C2G C1G C6G C5G -3.4(11)
P4 C1G C6G C5G 179.2(7)
C11 P4 C1H C2H 44.2(5)
C1G P4 C1H C2H -67.2(5)
S2 P4 C1H C2H 168.1(4)
C11 P4 C1H C6H -139.0(5)
C1G P4 C1H C6H 109.6(5)
S2 P4 C1H C6H -15.0(5)
C6H C1H C2H C3H 0.5(9)
P4 C1H C2H C3H 177.3(5)
C1H C2H C3H C4H -0.5(10)
C2H C3H C4H C5H 0.4(11)
C3H C4H C5H C6H -0.1(12)
C4H C5H C6H C1H 0.0(12)
C2H C1H C6H C5H -0.2(10)
P4 C1H C6H C5H -177.1(6)
